data_4037936
loop_
_publ_author_name
'Umetani, Masataka'
'Kim, Gakhyun'
'Tanaka, Takayuki'
'Kim, Dongho'
'Osuka, Atsuhiro'

_publ_section_title
;
 Rational Synthesis of 5,10-Diazaporphyrins via Nucleophilic Substitution
 Reactions of \a,\a'-Dibromotripyrrin and Dihydrogenation to Give
 5,10-Diazachlorins.
;
_journal_name_full 'The Journal of organic chemistry'
_journal_paper_doi 10.1021/acs.joc.9b03467
_journal_year 2020
_chemical_formula_moiety 'C30 H22 N6'
_chemical_formula_sum 'C30 H22 N6'
_chemical_formula_weight 466.54
_space_group_crystal_system triclinic
_space_group_IT_number 2
_space_group_name_Hall '-P 1'
_space_group_name_H-M_alt 'P -1'
_atom_sites_solution_hydrogens geom
_audit_creation_method SHELXL-2014/7
_cell_angle_alpha 89.057(2)
_cell_angle_beta 88.165(2)
_cell_angle_gamma 83.635(2)
_cell_formula_units_Z 2
_cell_length_a 7.1923(2)
_cell_length_b 12.3366(4)
_cell_length_c 12.7515(3)
_cell_measurement_reflns_used 6605
_cell_measurement_temperature 93(2)
_cell_measurement_theta_max 72.5720
_cell_measurement_theta_min 3.4890
_cell_volume 1123.78(5)
_computing_structure_refinement 'SHELXL-2014/7 (Sheldrick, 2014)'
_diffrn_ambient_temperature 93(2)
_diffrn_detector_area_resol_mean 5.8140
_diffrn_measured_fraction_theta_full 0.971
_diffrn_measured_fraction_theta_max 0.971
_diffrn_measurement_device_type 'Rigaku XtaLAB P200'
_diffrn_measurement_method \w
_diffrn_radiation_type CuK\a
_diffrn_radiation_wavelength 1.54184
_diffrn_reflns_av_R_equivalents 0.0438
_diffrn_reflns_av_unetI/netI 0.0371
_diffrn_reflns_Laue_measured_fraction_full 0.971
_diffrn_reflns_Laue_measured_fraction_max 0.971
_diffrn_reflns_limit_h_max 8
_diffrn_reflns_limit_h_min -8
_diffrn_reflns_limit_k_max 14
_diffrn_reflns_limit_k_min -14
_diffrn_reflns_limit_l_max 15
_diffrn_reflns_limit_l_min -15
_diffrn_reflns_number 14353
_diffrn_reflns_point_group_measured_fraction_full 0.971
_diffrn_reflns_point_group_measured_fraction_max 0.971
_diffrn_reflns_theta_full 66.968
_diffrn_reflns_theta_max 66.968
_diffrn_reflns_theta_min 3.468
_exptl_absorpt_coefficient_mu 0.667
_exptl_absorpt_correction_T_max 1.00000
_exptl_absorpt_correction_T_min 0.69523
_exptl_absorpt_correction_type multi-scan
_exptl_absorpt_process_details 'REQAB (Rigaku, 1998)'
_exptl_crystal_colour Brown
_exptl_crystal_density_diffrn 1.379
_exptl_crystal_description Prism
_exptl_crystal_F_000 488
_exptl_crystal_size_max 0.23
_exptl_crystal_size_mid 0.06
_exptl_crystal_size_min 0.01
_refine_diff_density_max 0.918
_refine_diff_density_min -0.207
_refine_diff_density_rms 0.049
_refine_ls_extinction_method none
_refine_ls_goodness_of_fit_ref 1.033
_refine_ls_hydrogen_treatment constr
_refine_ls_matrix_type full
_refine_ls_number_parameters 325
_refine_ls_number_reflns 3900
_refine_ls_number_restraints 0
_refine_ls_restrained_S_all 1.033
_refine_ls_R_factor_all 0.0563
_refine_ls_R_factor_gt 0.0466
_refine_ls_shift/su_max 0.000
_refine_ls_shift/su_mean 0.000
_refine_ls_structure_factor_coef Fsqd
_refine_ls_weighting_details 'w=1/[\s^2^(Fo^2^)+(0.0793P)^2^+0.3007P] where P=(Fo^2^+2Fc^2^)/3'
_refine_ls_weighting_scheme calc
_refine_ls_wR_factor_gt 0.1257
_refine_ls_wR_factor_ref 0.1327
_reflns_Friedel_coverage 0.000
_reflns_number_gt 3226
_reflns_number_total 3900
_reflns_threshold_expression 'I > 2\s(I)'
_cod_data_source_file jo9b03467_si_002.cif
_cod_data_source_block 181221umetani
_cod_database_code 4037936
_shelx_shelxl_version_number 2014/7
_shelx_space_group_comment
;
The symmetry employed for this shelxl refinement is uniquely defined
by the following loop, which should always be used as a source of
symmetry information in preference to the above space-group names.
They are only intended as comments.
;

loop_
_space_group_symop_operation_xyz
'x, y, z'
'-x, -y, -z'

loop_
_atom_site_label
_atom_site_type_symbol
_atom_site_fract_x
_atom_site_fract_y
_atom_site_fract_z
_atom_site_U_iso_or_equiv
_atom_site_adp_type
_atom_site_occupancy
_atom_site_site_symmetry_order
_atom_site_calc_flag
_atom_site_refinement_flags_posn
_atom_site_refinement_flags_adp
_atom_site_refinement_flags_occupancy
_atom_site_disorder_assembly
_atom_site_disorder_group
C1 C 0.4025(2) -0.19773(15) 0.64311(14) 0.0313(4) Uani 1 1 d . . . . .
C2 C 0.4792(3) -0.30766(15) 0.62422(15) 0.0349(4) Uani 1 1 d . . . . .
H1 H 0.5146 -0.3611 0.6764 0.042 Uiso 1 1 calc R U . . .
C3 C 0.4928(3) -0.32279(15) 0.51887(15) 0.0357(4) Uani 1 1 d . . . . .
H2 H 0.5409 -0.3882 0.4846 0.043 Uiso 1 1 calc R U . . .
C4 C 0.4222(2) -0.22330(15) 0.46878(14) 0.0317(4) Uani 1 1 d . . . . .
C5 C 0.3300(2) -0.12193(15) 0.31873(14) 0.0315(4) Uani 1 1 d . . . . .
C6 C 0.3090(3) -0.12063(15) 0.20136(14) 0.0351(4) Uani 1 1 d . . . . .
H3 H 0.2190 -0.1710 0.1807 0.042 Uiso 1 1 calc R U . . .
H4 H 0.4308 -0.1411 0.1646 0.042 Uiso 1 1 calc R U . . .
C7 C 0.2359(3) -0.00339(16) 0.17760(14) 0.0354(4) Uani 1 1 d . . . . .
H5 H 0.1192 0.0012 0.1378 0.042 Uiso 1 1 calc R U . . .
H6 H 0.3301 0.0344 0.1373 0.042 Uiso 1 1 calc R U . . .
C8 C 0.2000(2) 0.04379(15) 0.28607(14) 0.0317(4) Uani 1 1 d . . . . .
C9 C 0.0866(2) 0.19620(15) 0.38622(14) 0.0315(4) Uani 1 1 d . . . . .
C10 C 0.0092(3) 0.30679(16) 0.39530(15) 0.0346(4) Uani 1 1 d . . . . .
H7 H -0.0333 0.3537 0.3392 0.042 Uiso 1 1 calc R U . . .
C11 C 0.0064(2) 0.33372(15) 0.49824(15) 0.0339(4) Uani 1 1 d . . . . .
H8 H -0.0368 0.4031 0.5264 0.041 Uiso 1 1 calc R U . . .
C12 C 0.0796(2) 0.23996(15) 0.55688(14) 0.0316(4) Uani 1 1 d . . . . .
C13 C 0.1092(2) 0.23011(14) 0.66366(14) 0.0310(4) Uani 1 1 d . . . . .
C14 C 0.1789(2) 0.13348(14) 0.71692(14) 0.0305(4) Uani 1 1 d . . . . .
C15 C 0.1934(2) 0.12334(15) 0.82940(14) 0.0326(4) Uani 1 1 d . . . . .
H9 H 0.1634 0.1796 0.8791 0.039 Uiso 1 1 calc R U . . .
C16 C 0.2580(2) 0.01818(15) 0.85041(14) 0.0320(4) Uani 1 1 d . . . . .
H10 H 0.2810 -0.0139 0.9176 0.038 Uiso 1 1 calc R U . . .
C17 C 0.2851(2) -0.03552(15) 0.75031(14) 0.0304(4) Uani 1 1 d . . . . .
C18 C 0.3584(2) -0.14640(15) 0.73835(14) 0.0311(4) Uani 1 1 d . . . . .
C19 C 0.3832(3) -0.21442(14) 0.83592(14) 0.0316(4) Uani 1 1 d . . . . .
C20 C 0.5595(3) -0.25786(15) 0.86881(14) 0.0335(4) Uani 1 1 d . . . . .
H11 H 0.6681 -0.2455 0.8280 0.040 Uiso 1 1 calc R U . . .
C21 C 0.5766(3) -0.31880(15) 0.96067(14) 0.0351(4) Uani 1 1 d . . . . .
H12 H 0.6972 -0.3473 0.9830 0.042 Uiso 1 1 calc R U . . .
C22 C 0.4192(3) -0.33861(15) 1.02036(14) 0.0345(4) Uani 1 1 d . . . . .
H13 H 0.4317 -0.3811 1.0830 0.041 Uiso 1 1 calc R U . . .
C23 C 0.2433(3) -0.29596(15) 0.98805(14) 0.0344(4) Uani 1 1 d . . . . .
H14 H 0.1351 -0.3093 1.0287 0.041 Uiso 1 1 calc R U . . .
C24 C 0.2252(3) -0.23416(14) 0.89698(14) 0.0332(4) Uani 1 1 d . . . . .
H15 H 0.1044 -0.2048 0.8756 0.040 Uiso 1 1 calc R U . . .
C25 C 0.0682(2) 0.33227(14) 0.72612(14) 0.0312(4) Uani 1 1 d . . . . .
C26 C -0.1145(2) 0.38429(15) 0.73850(14) 0.0330(4) Uani 1 1 d . . . . .
H16 H -0.2159 0.3543 0.7079 0.040 Uiso 1 1 calc R U . . .
C27 C -0.1467(3) 0.47941(15) 0.79543(14) 0.0349(4) Uani 1 1 d . . . . .
H17 H -0.2706 0.5144 0.8039 0.042 Uiso 1 1 calc R U . . .
C28 C -0.0006(3) 0.52427(15) 0.84019(14) 0.0354(4) Uani 1 1 d . . . . .
H18 H -0.0243 0.5891 0.8799 0.043 Uiso 1 1 calc R U . . .
C29 C 0.1810(3) 0.47398(15) 0.82664(15) 0.0365(4) Uani 1 1 d . . . . .
H19 H 0.2820 0.5052 0.8562 0.044 Uiso 1 1 calc R U . . .
C30 C 0.2153(3) 0.37854(15) 0.77027(15) 0.0351(4) Uani 1 1 d . . . . .
H20 H 0.3398 0.3444 0.7616 0.042 Uiso 1 1 calc R U . . .
N1 N 0.4050(2) -0.21165(12) 0.36445(12) 0.0329(4) Uani 1 1 d . . . . .
N2 N 0.1193(2) 0.14505(13) 0.29417(12) 0.0329(4) Uani 1 1 d . . . . .
N3 N 0.2605(2) -0.02620(12) 0.36401(11) 0.0312(3) Uani 1 1 d . . . . .
N4 N 0.1240(2) 0.15739(12) 0.48470(11) 0.0308(3) Uani 1 1 d . . . . .
H21 H 0.1695 0.0901 0.5003 0.037 Uiso 1 1 calc R U . . .
N5 N 0.2363(2) 0.03576(12) 0.67007(11) 0.0296(3) Uani 1 1 d . . . . .
N6 N 0.3730(2) -0.14931(12) 0.54554(11) 0.0311(3) Uani 1 1 d . . . . .
H22 H 0.3288 -0.0808 0.5347 0.037 Uiso 1 1 calc R U . . .

loop_
_atom_site_aniso_label
_atom_site_aniso_U_11
_atom_site_aniso_U_22
_atom_site_aniso_U_33
_atom_site_aniso_U_23
_atom_site_aniso_U_13
_atom_site_aniso_U_12
C1 0.0228(9) 0.0395(9) 0.0318(9) -0.0001(7) -0.0039(7) -0.0038(7)
C2 0.0291(10) 0.0398(10) 0.0357(10) -0.0019(8) -0.0033(8) -0.0025(8)
C3 0.0280(9) 0.0408(10) 0.0378(10) -0.0075(8) 0.0001(8) -0.0013(8)
C4 0.0222(9) 0.0402(10) 0.0333(9) -0.0061(8) 0.0016(7) -0.0052(7)
C5 0.0214(9) 0.0433(10) 0.0306(9) -0.0050(8) 0.0007(7) -0.0071(7)
C6 0.0297(9) 0.0461(10) 0.0302(10) -0.0072(8) 0.0025(8) -0.0076(8)
C7 0.0287(9) 0.0478(11) 0.0304(9) -0.0051(8) -0.0003(8) -0.0069(8)
C8 0.0229(9) 0.0433(10) 0.0299(9) -0.0033(8) 0.0004(7) -0.0074(7)
C9 0.0212(8) 0.0438(10) 0.0299(9) -0.0007(7) 0.0008(7) -0.0057(7)
C10 0.0271(9) 0.0435(10) 0.0327(10) 0.0036(8) 0.0001(8) -0.0031(8)
C11 0.0270(9) 0.0387(10) 0.0356(10) -0.0021(8) 0.0028(8) -0.0025(7)
C12 0.0233(9) 0.0381(9) 0.0330(9) -0.0033(7) 0.0024(7) -0.0023(7)
C13 0.0211(8) 0.0391(10) 0.0328(9) -0.0041(7) 0.0019(7) -0.0037(7)
C14 0.0216(8) 0.0399(10) 0.0304(9) -0.0037(7) 0.0000(7) -0.0046(7)
C15 0.0275(9) 0.0398(10) 0.0306(9) -0.0060(7) 0.0001(7) -0.0033(7)
C16 0.0254(9) 0.0423(10) 0.0285(9) -0.0009(7) -0.0016(7) -0.0036(7)
C17 0.0230(9) 0.0389(9) 0.0298(9) -0.0019(7) -0.0008(7) -0.0051(7)
C18 0.0209(8) 0.0398(10) 0.0328(10) -0.0014(8) -0.0026(7) -0.0041(7)
C19 0.0307(9) 0.0343(9) 0.0299(9) -0.0046(7) -0.0011(7) -0.0038(7)
C20 0.0273(9) 0.0402(10) 0.0324(9) -0.0038(8) 0.0010(8) -0.0018(7)
C21 0.0279(9) 0.0425(10) 0.0337(10) -0.0039(8) -0.0026(8) 0.0025(8)
C22 0.0350(10) 0.0395(10) 0.0284(9) -0.0020(7) -0.0012(8) -0.0017(8)
C23 0.0304(10) 0.0414(10) 0.0318(9) -0.0052(8) 0.0028(8) -0.0054(8)
C24 0.0270(9) 0.0379(9) 0.0346(10) -0.0058(8) -0.0015(8) -0.0024(7)
C25 0.0295(9) 0.0365(9) 0.0273(9) -0.0004(7) -0.0002(7) -0.0027(7)
C26 0.0270(9) 0.0400(10) 0.0321(9) -0.0005(7) 0.0006(7) -0.0042(7)
C27 0.0301(10) 0.0389(10) 0.0348(10) -0.0009(8) 0.0036(8) -0.0004(8)
C28 0.0364(10) 0.0383(10) 0.0316(10) -0.0044(8) 0.0008(8) -0.0036(8)
C29 0.0346(10) 0.0409(10) 0.0343(10) -0.0034(8) -0.0048(8) -0.0041(8)
C30 0.0268(9) 0.0423(10) 0.0354(10) -0.0021(8) -0.0032(8) 0.0002(8)
N1 0.0248(8) 0.0431(8) 0.0311(8) -0.0055(6) 0.0003(6) -0.0050(6)
N2 0.0258(8) 0.0448(9) 0.0283(8) -0.0025(6) -0.0002(6) -0.0055(6)
N3 0.0240(7) 0.0406(8) 0.0296(8) -0.0040(6) -0.0001(6) -0.0052(6)
N4 0.0255(7) 0.0373(8) 0.0291(8) -0.0026(6) -0.0003(6) -0.0014(6)
N5 0.0223(7) 0.0367(8) 0.0298(8) -0.0022(6) -0.0007(6) -0.0028(6)
N6 0.0256(8) 0.0367(8) 0.0308(8) -0.0034(6) -0.0011(6) -0.0021(6)

loop_
_atom_type_symbol
_atom_type_description
_atom_type_scat_dispersion_real
_atom_type_scat_dispersion_imag
_atom_type_scat_source
C C 0.0181 0.0091 'International Tables Vol C Tables 4.2.6.8 and 6.1.1.4'
H H 0.0000 0.0000 'International Tables Vol C Tables 4.2.6.8 and 6.1.1.4'
N N 0.0311 0.0180 'International Tables Vol C Tables 4.2.6.8 and 6.1.1.4'

loop_
_geom_angle_atom_site_label_1
_geom_angle_atom_site_label_2
_geom_angle_atom_site_label_3
_geom_angle
_geom_angle_site_symmetry_1
_geom_angle_site_symmetry_3
_geom_angle_publ_flag
N6 C1 C18 124.80(16) . . ?
N6 C1 C2 106.30(15) . . ?
C18 C1 C2 128.88(17) . . ?
C3 C2 C1 108.36(17) . . ?
C3 C2 H1 125.8 . . ?
C1 C2 H1 125.8 . . ?
C2 C3 C4 108.00(16) . . ?
C2 C3 H2 126.0 . . ?
C4 C3 H2 126.0 . . ?
N1 C4 N6 129.03(17) . . ?
N1 C4 C3 123.62(16) . . ?
N6 C4 C3 107.31(16) . . ?
N1 C5 N3 128.30(17) . . ?
N1 C5 C6 118.78(16) . . ?
N3 C5 C6 112.89(16) . . ?
C5 C6 C7 103.22(14) . . ?
C5 C6 H3 111.1 . . ?
C7 C6 H3 111.1 . . ?
C5 C6 H4 111.1 . . ?
C7 C6 H4 111.1 . . ?
H3 C6 H4 109.1 . . ?
C6 C7 C8 102.42(15) . . ?
C6 C7 H5 111.3 . . ?
C8 C7 H5 111.3 . . ?
C6 C7 H6 111.3 . . ?
C8 C7 H6 111.3 . . ?
H5 C7 H6 109.2 . . ?
N2 C8 N3 128.29(16) . . ?
N2 C8 C7 118.34(16) . . ?
N3 C8 C7 113.36(15) . . ?
N2 C9 N4 128.75(17) . . ?
N2 C9 C10 123.71(17) . . ?
N4 C9 C10 107.51(15) . . ?
C11 C10 C9 108.10(17) . . ?
C11 C10 H7 126.0 . . ?
C9 C10 H7 126.0 . . ?
C10 C11 C12 108.33(16) . . ?
C10 C11 H8 125.8 . . ?
C12 C11 H8 125.8 . . ?
C13 C12 N4 125.00(17) . . ?
C13 C12 C11 128.71(17) . . ?
N4 C12 C11 106.26(16) . . ?
C12 C13 C14 125.58(17) . . ?
C12 C13 C25 116.34(16) . . ?
C14 C13 C25 118.05(16) . . ?
N5 C14 C13 125.13(16) . . ?
N5 C14 C15 110.50(16) . . ?
C13 C14 C15 124.33(16) . . ?
C16 C15 C14 106.79(16) . . ?
C16 C15 H9 126.6 . . ?
C14 C15 H9 126.6 . . ?
C15 C16 C17 106.40(16) . . ?
C15 C16 H10 126.8 . . ?
C17 C16 H10 126.8 . . ?
N5 C17 C18 125.34(15) . . ?
N5 C17 C16 110.77(15) . . ?
C18 C17 C16 123.86(17) . . ?
C1 C18 C17 125.31(17) . . ?
C1 C18 C19 117.40(16) . . ?
C17 C18 C19 117.24(15) . . ?
C20 C19 C24 118.89(17) . . ?
C20 C19 C18 122.04(15) . . ?
C24 C19 C18 119.07(17) . . ?
C21 C20 C19 120.22(16) . . ?
C21 C20 H11 119.9 . . ?
C19 C20 H11 119.9 . . ?
C20 C21 C22 120.54(18) . . ?
C20 C21 H12 119.7 . . ?
C22 C21 H12 119.7 . . ?
C21 C22 C23 119.61(18) . . ?
C21 C22 H13 120.2 . . ?
C23 C22 H13 120.2 . . ?
C24 C23 C22 120.19(16) . . ?
C24 C23 H14 119.9 . . ?
C22 C23 H14 119.9 . . ?
C23 C24 C19 120.55(18) . . ?
C23 C24 H15 119.7 . . ?
C19 C24 H15 119.7 . . ?
C30 C25 C26 119.20(17) . . ?
C30 C25 C13 119.40(16) . . ?
C26 C25 C13 121.37(17) . . ?
C27 C26 C25 119.76(18) . . ?
C27 C26 H16 120.1 . . ?
C25 C26 H16 120.1 . . ?
C28 C27 C26 120.82(17) . . ?
C28 C27 H17 119.6 . . ?
C26 C27 H17 119.6 . . ?
C27 C28 C29 119.59(17) . . ?
C27 C28 H18 120.2 . . ?
C29 C28 H18 120.2 . . ?
C30 C29 C28 120.26(18) . . ?
C30 C29 H19 119.9 . . ?
C28 C29 H19 119.9 . . ?
C29 C30 C25 120.35(17) . . ?
C29 C30 H20 119.8 . . ?
C25 C30 H20 119.8 . . ?
C5 N1 C4 123.65(16) . . ?
C8 N2 C9 123.31(16) . . ?
C8 N3 C5 107.51(15) . . ?
C9 N4 C12 109.76(15) . . ?
C9 N4 H21 125.1 . . ?
C12 N4 H21 125.1 . . ?
C17 N5 C14 105.53(14) . . ?
C4 N6 C1 109.99(15) . . ?
C4 N6 H22 125.0 . . ?
C1 N6 H22 125.0 . . ?

loop_
_geom_bond_atom_site_label_1
_geom_bond_atom_site_label_2
_geom_bond_distance
_geom_bond_site_symmetry_2
_geom_bond_publ_flag
C1 N6 1.384(2) . ?
C1 C18 1.390(3) . ?
C1 C2 1.427(3) . ?
C2 C3 1.358(3) . ?
C2 H1 0.9500 . ?
C3 C4 1.424(3) . ?
C3 H2 0.9500 . ?
C4 N1 1.344(2) . ?
C4 N6 1.361(2) . ?
C5 N1 1.313(2) . ?
C5 N3 1.360(2) . ?
C5 C6 1.509(3) . ?
C6 C7 1.512(3) . ?
C6 H3 0.9900 . ?
C6 H4 0.9900 . ?
C7 C8 1.513(2) . ?
C7 H5 0.9900 . ?
C7 H6 0.9900 . ?
C8 N2 1.322(2) . ?
C8 N3 1.356(2) . ?
C9 N2 1.343(2) . ?
C9 N4 1.361(2) . ?
C9 C10 1.420(3) . ?
C10 C11 1.358(3) . ?
C10 H7 0.9500 . ?
C11 C12 1.427(3) . ?
C11 H8 0.9500 . ?
C12 C13 1.386(3) . ?
C12 N4 1.388(2) . ?
C13 C14 1.413(3) . ?
C13 C25 1.498(2) . ?
C14 N5 1.370(2) . ?
C14 C15 1.444(2) . ?
C15 C16 1.354(3) . ?
C15 H9 0.9500 . ?
C16 C17 1.446(2) . ?
C16 H10 0.9500 . ?
C17 N5 1.367(2) . ?
C17 C18 1.419(2) . ?
C18 C19 1.494(2) . ?
C19 C20 1.395(3) . ?
C19 C24 1.398(2) . ?
C20 C21 1.383(3) . ?
C20 H11 0.9500 . ?
C21 C22 1.385(3) . ?
C21 H12 0.9500 . ?
C22 C23 1.388(3) . ?
C22 H13 0.9500 . ?
C23 C24 1.380(3) . ?
C23 H14 0.9500 . ?
C24 H15 0.9500 . ?
C25 C30 1.395(3) . ?
C25 C26 1.403(2) . ?
C26 C27 1.384(3) . ?
C26 H16 0.9500 . ?
C27 C28 1.384(3) . ?
C27 H17 0.9500 . ?
C28 C29 1.389(3) . ?
C28 H18 0.9500 . ?
C29 C30 1.384(3) . ?
C29 H19 0.9500 . ?
C30 H20 0.9500 . ?
N4 H21 0.8800 . ?
N6 H22 0.8800 . ?

loop_
_geom_hbond_atom_site_label_D
_geom_hbond_atom_site_label_H
_geom_hbond_atom_site_label_A
_geom_hbond_distance_DH
_geom_hbond_distance_HA
_geom_hbond_distance_DA
_geom_hbond_angle_DHA
_geom_hbond_site_symmetry_A
N4 H21 N3 0.88 2.30 2.826(2) 118.0 .
N4 H21 N5 0.88 2.31 2.868(2) 121.8 .
N6 H22 N3 0.88 2.32 2.837(2) 117.7 .
N6 H22 N5 0.88 2.30 2.867(2) 122.3 .
N4 H21 N3 0.88 2.30 2.826(2) 118.0 .
N4 H21 N5 0.88 2.31 2.868(2) 121.8 .

loop_
_geom_torsion_atom_site_label_1
_geom_torsion_atom_site_label_2
_geom_torsion_atom_site_label_3
_geom_torsion_atom_site_label_4
_geom_torsion
_geom_torsion_site_symmetry_1
_geom_torsion_site_symmetry_2
_geom_torsion_site_symmetry_3
_geom_torsion_site_symmetry_4
_geom_torsion_publ_flag
N6 C1 C2 C3 -0.3(2) . . . . ?
C18 C1 C2 C3 177.90(18) . . . . ?
C1 C2 C3 C4 -0.9(2) . . . . ?
C2 C3 C4 N1 -175.99(16) . . . . ?
C2 C3 C4 N6 1.9(2) . . . . ?
N1 C5 C6 C7 -175.01(15) . . . . ?
N3 C5 C6 C7 6.66(19) . . . . ?
C5 C6 C7 C8 -7.25(17) . . . . ?
C6 C7 C8 N2 -174.49(15) . . . . ?
C6 C7 C8 N3 6.55(19) . . . . ?
N2 C9 C10 C11 -176.18(16) . . . . ?
N4 C9 C10 C11 1.83(19) . . . . ?
C9 C10 C11 C12 -0.9(2) . . . . ?
C10 C11 C12 C13 177.64(18) . . . . ?
C10 C11 C12 N4 -0.36(19) . . . . ?
N4 C12 C13 C14 -3.8(3) . . . . ?
C11 C12 C13 C14 178.58(17) . . . . ?
N4 C12 C13 C25 174.32(16) . . . . ?
C11 C12 C13 C25 -3.3(3) . . . . ?
C12 C13 C14 N5 3.2(3) . . . . ?
C25 C13 C14 N5 -174.86(15) . . . . ?
C12 C13 C14 C15 -174.52(16) . . . . ?
C25 C13 C14 C15 7.4(3) . . . . ?
N5 C14 C15 C16 -0.7(2) . . . . ?
C13 C14 C15 C16 177.30(16) . . . . ?
C14 C15 C16 C17 0.68(19) . . . . ?
C15 C16 C17 N5 -0.47(19) . . . . ?
C15 C16 C17 C18 177.60(16) . . . . ?
N6 C1 C18 C17 -3.2(3) . . . . ?
C2 C1 C18 C17 178.89(17) . . . . ?
N6 C1 C18 C19 174.28(16) . . . . ?
C2 C1 C18 C19 -3.6(3) . . . . ?
N5 C17 C18 C1 4.1(3) . . . . ?
C16 C17 C18 C1 -173.65(17) . . . . ?
N5 C17 C18 C19 -173.35(16) . . . . ?
C16 C17 C18 C19 8.9(2) . . . . ?
C1 C18 C19 C20 67.5(2) . . . . ?
C17 C18 C19 C20 -114.83(19) . . . . ?
C1 C18 C19 C24 -113.31(19) . . . . ?
C17 C18 C19 C24 64.4(2) . . . . ?
C24 C19 C20 C21 -0.4(3) . . . . ?
C18 C19 C20 C21 178.83(16) . . . . ?
C19 C20 C21 C22 0.8(3) . . . . ?
C20 C21 C22 C23 -0.6(3) . . . . ?
C21 C22 C23 C24 0.0(3) . . . . ?
C22 C23 C24 C19 0.4(3) . . . . ?
C20 C19 C24 C23 -0.2(3) . . . . ?
C18 C19 C24 C23 -179.49(16) . . . . ?
C12 C13 C25 C30 -111.85(19) . . . . ?
C14 C13 C25 C30 66.4(2) . . . . ?
C12 C13 C25 C26 66.2(2) . . . . ?
C14 C13 C25 C26 -115.58(19) . . . . ?
C30 C25 C26 C27 -1.0(3) . . . . ?
C13 C25 C26 C27 -179.04(16) . . . . ?
C25 C26 C27 C28 0.2(3) . . . . ?
C26 C27 C28 C29 0.9(3) . . . . ?
C27 C28 C29 C30 -1.1(3) . . . . ?
C28 C29 C30 C25 0.3(3) . . . . ?
C26 C25 C30 C29 0.7(3) . . . . ?
C13 C25 C30 C29 178.82(17) . . . . ?
N3 C5 N1 C4 1.3(3) . . . . ?
C6 C5 N1 C4 -176.75(15) . . . . ?
N6 C4 N1 C5 -1.5(3) . . . . ?
C3 C4 N1 C5 175.90(16) . . . . ?
N3 C8 N2 C9 1.1(3) . . . . ?
C7 C8 N2 C9 -177.71(15) . . . . ?
N4 C9 N2 C8 -1.1(3) . . . . ?
C10 C9 N2 C8 176.51(16) . . . . ?
N2 C8 N3 C5 178.58(17) . . . . ?
C7 C8 N3 C5 -2.58(19) . . . . ?
N1 C5 N3 C8 179.15(17) . . . . ?
C6 C5 N3 C8 -2.72(19) . . . . ?
N2 C9 N4 C12 175.80(17) . . . . ?
C10 C9 N4 C12 -2.08(18) . . . . ?
C13 C12 N4 C9 -176.56(16) . . . . ?
C11 C12 N4 C9 1.53(18) . . . . ?
C18 C17 N5 C14 -178.00(16) . . . . ?
C16 C17 N5 C14 0.04(18) . . . . ?
C13 C14 N5 C17 -177.59(16) . . . . ?
C15 C14 N5 C17 0.39(18) . . . . ?
N1 C4 N6 C1 175.62(17) . . . . ?
C3 C4 N6 C1 -2.09(19) . . . . ?
C18 C1 N6 C4 -176.78(17) . . . . ?
C2 C1 N6 C4 1.52(19) . . . . ?
